data_4087965
loop_
_publ_author_name
'Wilkins, Lewis C.'
'Wieneke, Philipp'
'Newman, Paul D.'
'Kariuki, Benson M.'
'Rominger, Frank'
'Hashmi, A. Stephen K.'
'Hansmann, Max M.'
'Melen, Rebecca L.'

_publ_section_title
;
 Pathways to Functionalized Heterocycles: Propargyl Rearrangement using
 B(C6F5)3
;
_journal_issue 21
_journal_name_full Organometallics
_journal_page_first 5298
_journal_paper_doi 10.1021/acs.organomet.5b00753
_journal_volume 34
_journal_year 2015
_chemical_formula_moiety 'C34 H13 B F15 N O2'
_chemical_formula_sum 'C34 H13 B F15 N O2'
_chemical_formula_weight 763.26
_space_group_crystal_system monoclinic
_space_group_IT_number 14
_space_group_name_Hall '-P 2ybc'
_space_group_name_H-M_alt 'P 1 21/c 1'
_atom_sites_solution_hydrogens geom
_atom_sites_solution_primary direct
_audit_creation_method SHELXL-2013
_cell_angle_alpha 90
_cell_angle_beta 109.032(5)
_cell_angle_gamma 90
_cell_formula_units_Z 4
_cell_length_a 8.7141(5)
_cell_length_b 31.5529(12)
_cell_length_c 11.7474(5)
_cell_measurement_reflns_used 4906
_cell_measurement_temperature 150(2)
_cell_measurement_theta_max 27.589
_cell_measurement_theta_min 3.742
_cell_volume 3053.4(3)
_computing_cell_refinement
;
CrysAlisPro, Agilent Technologies,
Version 1.171.37.35g (release 09-12-2014 CrysAlis171 .NET)
(compiled Dec  9 2014,15:38:47)
;
_computing_data_collection
;
CrysAlisPro, Agilent Technologies,
Version 1.171.37.35g (release 09-12-2014 CrysAlis171 .NET)
(compiled Dec  9 2014,15:38:47)
;
_computing_data_reduction
;
CrysAlisPro, Agilent Technologies,
Version 1.171.37.35g (release 09-12-2014 CrysAlis171 .NET)
(compiled Dec  9 2014,15:38:47)
;
_computing_molecular_graphics 'XSHELL, Mercury'
_computing_publication_material XCIF
_computing_structure_refinement 'SHELXL-2013 (Sheldrick, 2013)'
_computing_structure_solution SHELXS
_diffrn_ambient_temperature 150(2)
_diffrn_measured_fraction_theta_full 0.997
_diffrn_measured_fraction_theta_max 0.834
_diffrn_measurement_device_type 'SuperNova Dual Atlas with CCD detector'
_diffrn_measurement_method 'omega scans'
_diffrn_radiation_type MoK\a
_diffrn_radiation_wavelength 0.71073
_diffrn_reflns_av_R_equivalents 0.0375
_diffrn_reflns_av_unetI/netI 0.0581
_diffrn_reflns_Laue_measured_fraction_full 0.997
_diffrn_reflns_Laue_measured_fraction_max 0.834
_diffrn_reflns_limit_h_max 11
_diffrn_reflns_limit_h_min -10
_diffrn_reflns_limit_k_max 43
_diffrn_reflns_limit_k_min -32
_diffrn_reflns_limit_l_max 12
_diffrn_reflns_limit_l_min -16
_diffrn_reflns_number 16328
_diffrn_reflns_point_group_measured_fraction_full 0.997
_diffrn_reflns_point_group_measured_fraction_max 0.834
_diffrn_reflns_theta_full 25.242
_diffrn_reflns_theta_max 29.652
_diffrn_reflns_theta_min 3.576
_diffrn_source 'sealed tube'
_exptl_absorpt_coefficient_mu 0.165
_exptl_absorpt_correction_T_max 0.998
_exptl_absorpt_correction_T_min 0.995
_exptl_absorpt_correction_type gaussian
_exptl_absorpt_process_details
;
CrysAlisPro, Agilent Technologies,
Version 1.171.37.35g (release 09-12-2014 CrysAlis171 .NET)
(compiled Dec  9 2014,15:38:47)
Numerical absorption correction based on gaussian integration over
			a multifaceted crystal model
Empirical absorption correction using spherical harmonics,
 implemented in SCALE3 ABSPACK scaling algorithm.
;
_exptl_crystal_colour colourless
_exptl_crystal_density_diffrn 1.660
_exptl_crystal_description block
_exptl_crystal_F_000 1520
_exptl_crystal_size_max 0.300
_exptl_crystal_size_mid 0.180
_exptl_crystal_size_min 0.110
_refine_diff_density_max 0.299
_refine_diff_density_min -0.237
_refine_diff_density_rms 0.055
_refine_ls_extinction_method none
_refine_ls_goodness_of_fit_ref 1.031
_refine_ls_hydrogen_treatment constr
_refine_ls_matrix_type full
_refine_ls_number_parameters 478
_refine_ls_number_reflns 7195
_refine_ls_number_restraints 0
_refine_ls_restrained_S_all 1.031
_refine_ls_R_factor_all 0.0905
_refine_ls_R_factor_gt 0.0511
_refine_ls_shift/su_max 0.000
_refine_ls_shift/su_mean 0.000
_refine_ls_structure_factor_coef Fsqd
_refine_ls_weighting_details 'w=1/[\s^2^(Fo^2^)+(0.0328P)^2^+1.8196P] where P=(Fo^2^+2Fc^2^)/3'
_refine_ls_weighting_scheme calc
_refine_ls_wR_factor_gt 0.0959
_refine_ls_wR_factor_ref 0.1134
_reflns_Friedel_coverage 0.000
_reflns_number_gt 4718
_reflns_number_total 7195
_reflns_threshold_expression 'I > 2\s(I)'
_cod_data_source_file om5b00753_si_014.cif
_cod_data_source_block rm1539c
_cod_original_sg_symbol_H-M 'P 21/c'
_cod_database_code 4087965
_shelx_space_group_comment
;
The symmetry employed for this shelxl refinement is uniquely defined
by the following loop, which should always be used as a source of
symmetry information in preference to the above space-group names.
They are only intended as comments.
;
_shelx_estimated_absorpt_t_min 0.952
_shelx_estimated_absorpt_t_max 0.982
_shelxl_version_number 2013-3

loop_
_space_group_symop_operation_xyz
'x, y, z'
'-x, y+1/2, -z+1/2'
'-x, -y, -z'
'x, -y-1/2, z-1/2'

loop_
_atom_site_label
_atom_site_type_symbol
_atom_site_fract_x
_atom_site_fract_y
_atom_site_fract_z
_atom_site_U_iso_or_equiv
_atom_site_adp_type
_atom_site_occupancy
_atom_site_site_symmetry_order
_atom_site_calc_flag
_atom_site_refinement_flags_posn
_atom_site_refinement_flags_adp
B1 B 0.5346(3) 0.14123(8) 0.1636(2) 0.0223(5) Uani 1 1 d . .
N1 N 0.8926(2) 0.11353(6) 0.42487(15) 0.0238(4) Uani 1 1 d . .
C11 C 0.4467(3) 0.09944(7) 0.08858(19) 0.0231(5) Uani 1 1 d . .
C12 C 0.4114(3) 0.06354(7) 0.1435(2) 0.0265(5) Uani 1 1 d . .
F12 F 0.43219(18) 0.06382(4) 0.26278(11) 0.0366(4) Uani 1 1 d . .
C13 C 0.3512(3) 0.02668(7) 0.0834(2) 0.0315(6) Uani 1 1 d . .
F13 F 0.3199(2) -0.00708(4) 0.14202(14) 0.0489(4) Uani 1 1 d . .
C14 C 0.3198(3) 0.02460(7) -0.0392(2) 0.0345(6) Uani 1 1 d . .
F14 F 0.2595(2) -0.01124(5) -0.09909(15) 0.0522(4) Uani 1 1 d . .
C15 C 0.3471(3) 0.05924(8) -0.0987(2) 0.0316(6) Uani 1 1 d . .
F15 F 0.3133(2) 0.05798(5) -0.21878(12) 0.0497(4) Uani 1 1 d . .
C16 C 0.4080(3) 0.09559(7) -0.0355(2) 0.0280(5) Uani 1 1 d . .
F16 F 0.42618(18) 0.12910(4) -0.10163(11) 0.0367(4) Uani 1 1 d . .
C21 C 0.4137(3) 0.17463(7) 0.19912(19) 0.0241(5) Uani 1 1 d . .
C22 C 0.2701(3) 0.18811(7) 0.1139(2) 0.0267(5) Uani 1 1 d . .
F22 F 0.22454(17) 0.17120(4) 0.00182(11) 0.0354(3) Uani 1 1 d . .
C23 C 0.1704(3) 0.21902(8) 0.1335(2) 0.0321(6) Uani 1 1 d . .
F23 F 0.03511(18) 0.23094(5) 0.04488(14) 0.0461(4) Uani 1 1 d . .
C24 C 0.2103(3) 0.23822(7) 0.2447(2) 0.0326(6) Uani 1 1 d . .
F24 F 0.11791(19) 0.26898(5) 0.26623(14) 0.0459(4) Uani 1 1 d . .
C25 C 0.3503(3) 0.22599(7) 0.3328(2) 0.0306(5) Uani 1 1 d . .
F25 F 0.39209(19) 0.24467(5) 0.44247(12) 0.0427(4) Uani 1 1 d . .
C26 C 0.4483(3) 0.19548(7) 0.3091(2) 0.0261(5) Uani 1 1 d . .
F26 F 0.58617(17) 0.18693(4) 0.40146(11) 0.0353(3) Uani 1 1 d . .
C31 C 0.7435(3) 0.14710(6) 0.03059(19) 0.0224(5) Uani 1 1 d . .
C32 C 0.7454(3) 0.16485(7) -0.0774(2) 0.0269(5) Uani 1 1 d . .
F32 F 0.65775(19) 0.20009(4) -0.11911(12) 0.0377(4) Uani 1 1 d . .
C33 C 0.8313(3) 0.14823(7) -0.1457(2) 0.0289(5) Uani 1 1 d . .
F33 F 0.8291(2) 0.16733(4) -0.24932(12) 0.0404(4) Uani 1 1 d . .
C34 C 0.9226(3) 0.11215(7) -0.1084(2) 0.0290(5) Uani 1 1 d . .
F34 F 1.00881(19) 0.09618(5) -0.17386(12) 0.0419(4) Uani 1 1 d . .
C35 C 0.9238(3) 0.09307(7) -0.0034(2) 0.0292(5) Uani 1 1 d . .
F35 F 1.01110(19) 0.05771(4) 0.03492(12) 0.0410(4) Uani 1 1 d . .
C36 C 0.8361(3) 0.11057(7) 0.06348(18) 0.0239(5) Uani 1 1 d . .
F36 F 0.84606(17) 0.09027(4) 0.16673(11) 0.0315(3) Uani 1 1 d . .
C41 C 0.8286(3) 0.07678(7) 0.46926(19) 0.0250(5) Uani 1 1 d . .
C42 C 0.8350(3) 0.03740(8) 0.4214(2) 0.0368(6) Uani 1 1 d . .
H42 H 0.8811 0.0339 0.3590 0.044 Uiso 1 1 calc R U
C43 C 0.7735(4) 0.00285(8) 0.4650(2) 0.0415(7) Uani 1 1 d . .
H43 H 0.7763 -0.0245 0.4319 0.050 Uiso 1 1 calc R U
C44 C 0.7086(3) 0.00801(8) 0.5558(2) 0.0390(7) Uani 1 1 d . .
H44 H 0.6685 -0.0159 0.5865 0.047 Uiso 1 1 calc R U
C45 C 0.7012(4) 0.04776(9) 0.6026(2) 0.0449(7) Uani 1 1 d . .
H45 H 0.6548 0.0513 0.6648 0.054 Uiso 1 1 calc R U
C46 C 0.7617(3) 0.08254(8) 0.5589(2) 0.0372(6) Uani 1 1 d . .
H46 H 0.7569 0.1100 0.5905 0.045 Uiso 1 1 calc R U
C51 C 1.0626(3) 0.12457(7) 0.47704(19) 0.0244(5) Uani 1 1 d . .
C52 C 1.1718(3) 0.10963(7) 0.4243(2) 0.0302(5) Uani 1 1 d . .
H52 H 1.1358 0.0925 0.3540 0.036 Uiso 1 1 calc R U
C53 C 1.3345(3) 0.11980(8) 0.4747(2) 0.0346(6) Uani 1 1 d . .
H53 H 1.4109 0.1097 0.4390 0.042 Uiso 1 1 calc R U
C54 C 1.3860(3) 0.14477(8) 0.5774(2) 0.0352(6) Uani 1 1 d . .
H54 H 1.4975 0.1519 0.6117 0.042 Uiso 1 1 calc R U
C55 C 1.2755(3) 0.15928(8) 0.6297(2) 0.0358(6) Uani 1 1 d . .
H55 H 1.3114 0.1762 0.7003 0.043 Uiso 1 1 calc R U
C56 C 1.1125(3) 0.14930(7) 0.5797(2) 0.0310(6) Uani 1 1 d . .
H56 H 1.0360 0.1593 0.6155 0.037 Uiso 1 1 calc R U
O61 O 0.65109(19) 0.12304(5) 0.28373(12) 0.0237(3) Uani 1 1 d . .
C62 C 0.7960(3) 0.13503(7) 0.33291(18) 0.0227(5) Uani 1 1 d . .
O63 O 0.86074(19) 0.16847(5) 0.29960(13) 0.0261(4) Uani 1 1 d . .
C64 C 0.7594(3) 0.19393(7) 0.20285(19) 0.0241(5) Uani 1 1 d . .
C65 C 0.6484(3) 0.16857(6) 0.10227(19) 0.0227(5) Uani 1 1 d . .
H65 H 0.5745 0.1894 0.0464 0.027 Uiso 1 1 calc R U
C66 C 0.7761(3) 0.23500(7) 0.2177(2) 0.0316(6) Uani 1 1 d . .
H66A H 0.8518 0.2462 0.2891 0.038 Uiso 1 1 calc R U
H66B H 0.7126 0.2536 0.1570 0.038 Uiso 1 1 calc R U

loop_
_atom_site_aniso_label
_atom_site_aniso_U_11
_atom_site_aniso_U_22
_atom_site_aniso_U_33
_atom_site_aniso_U_23
_atom_site_aniso_U_13
_atom_site_aniso_U_12
B1 0.0235(13) 0.0201(12) 0.0225(12) 0.0019(10) 0.0064(10) 0.0014(10)
N1 0.0227(10) 0.0240(9) 0.0235(9) 0.0019(8) 0.0057(8) -0.0021(8)
C11 0.0193(11) 0.0218(11) 0.0283(11) 0.0003(9) 0.0079(9) 0.0019(9)
C12 0.0243(12) 0.0258(11) 0.0292(12) 0.0001(10) 0.0087(10) 0.0000(10)
F12 0.0456(9) 0.0350(8) 0.0313(7) 0.0011(6) 0.0157(7) -0.0114(7)
C13 0.0300(14) 0.0214(11) 0.0444(14) 0.0013(11) 0.0137(11) -0.0018(10)
F13 0.0590(11) 0.0256(7) 0.0614(10) 0.0034(7) 0.0187(8) -0.0133(7)
C14 0.0303(14) 0.0238(12) 0.0476(15) -0.0135(11) 0.0103(12) -0.0041(11)
F14 0.0556(11) 0.0349(8) 0.0648(10) -0.0248(8) 0.0180(8) -0.0138(8)
C15 0.0258(13) 0.0378(14) 0.0298(12) -0.0096(11) 0.0069(10) -0.0013(11)
F15 0.0554(11) 0.0610(10) 0.0305(8) -0.0151(7) 0.0108(7) -0.0107(9)
C16 0.0253(13) 0.0278(12) 0.0309(12) 0.0036(10) 0.0091(10) -0.0002(10)
F16 0.0422(9) 0.0392(8) 0.0255(7) 0.0048(6) 0.0066(6) -0.0075(7)
C21 0.0244(12) 0.0207(11) 0.0296(11) 0.0020(9) 0.0119(10) -0.0021(9)
C22 0.0262(13) 0.0248(11) 0.0291(12) -0.0025(10) 0.0089(10) -0.0044(10)
F22 0.0339(8) 0.0348(8) 0.0313(7) -0.0040(6) 0.0021(6) 0.0040(6)
C23 0.0239(13) 0.0299(12) 0.0415(14) 0.0021(11) 0.0092(11) 0.0007(11)
F23 0.0321(9) 0.0444(9) 0.0548(9) -0.0001(7) 0.0049(7) 0.0124(7)
C24 0.0283(14) 0.0245(12) 0.0519(15) -0.0040(11) 0.0227(12) 0.0000(10)
F24 0.0401(9) 0.0358(8) 0.0699(10) -0.0094(7) 0.0292(8) 0.0066(7)
C25 0.0361(14) 0.0277(12) 0.0337(12) -0.0097(10) 0.0191(11) -0.0073(11)
F25 0.0477(10) 0.0433(9) 0.0426(8) -0.0152(7) 0.0225(7) -0.0039(7)
C26 0.0231(12) 0.0265(11) 0.0295(11) 0.0001(10) 0.0095(10) -0.0043(10)
F26 0.0344(8) 0.0412(8) 0.0281(7) -0.0056(6) 0.0071(6) 0.0014(7)
C31 0.0244(12) 0.0181(10) 0.0258(11) -0.0025(9) 0.0099(9) -0.0035(9)
C32 0.0327(14) 0.0180(10) 0.0313(12) 0.0007(9) 0.0124(10) 0.0011(10)
F32 0.0570(10) 0.0264(7) 0.0384(8) 0.0112(6) 0.0275(7) 0.0137(7)
C33 0.0360(14) 0.0254(12) 0.0282(12) 0.0006(10) 0.0144(11) -0.0050(11)
F33 0.0586(11) 0.0360(8) 0.0373(8) 0.0050(6) 0.0305(7) 0.0038(7)
C34 0.0261(13) 0.0315(12) 0.0331(12) -0.0094(10) 0.0146(10) -0.0024(11)
F34 0.0397(9) 0.0497(9) 0.0422(8) -0.0051(7) 0.0214(7) 0.0104(7)
C35 0.0249(13) 0.0251(11) 0.0361(13) -0.0031(10) 0.0079(10) 0.0059(10)
F35 0.0407(9) 0.0368(8) 0.0453(8) 0.0028(7) 0.0138(7) 0.0187(7)
C36 0.0264(13) 0.0220(11) 0.0218(10) 0.0007(9) 0.0060(9) -0.0023(10)
F36 0.0418(9) 0.0240(7) 0.0288(7) 0.0043(6) 0.0117(6) 0.0070(6)
C41 0.0241(12) 0.0250(11) 0.0234(11) 0.0043(9) 0.0043(9) -0.0037(10)
C42 0.0471(17) 0.0296(13) 0.0377(13) 0.0001(11) 0.0195(12) -0.0032(12)
C43 0.0532(19) 0.0252(13) 0.0456(15) 0.0015(11) 0.0154(14) -0.0057(12)
C44 0.0359(15) 0.0377(14) 0.0401(14) 0.0135(12) 0.0080(12) -0.0059(12)
C45 0.0531(19) 0.0471(16) 0.0424(15) 0.0056(13) 0.0263(14) -0.0071(14)
C46 0.0465(17) 0.0334(13) 0.0358(13) -0.0015(11) 0.0191(12) -0.0039(12)
C51 0.0238(12) 0.0227(11) 0.0248(11) 0.0029(9) 0.0055(9) -0.0012(10)
C52 0.0309(14) 0.0309(12) 0.0283(12) -0.0052(10) 0.0092(10) -0.0009(11)
C53 0.0291(14) 0.0402(14) 0.0367(13) -0.0013(11) 0.0138(11) 0.0014(12)
C54 0.0271(14) 0.0386(14) 0.0358(13) 0.0023(11) 0.0045(11) -0.0043(11)
C55 0.0362(15) 0.0394(14) 0.0270(12) -0.0046(11) 0.0039(11) -0.0035(12)
C56 0.0313(14) 0.0339(13) 0.0274(12) -0.0034(10) 0.0089(10) 0.0019(11)
O61 0.0222(8) 0.0236(8) 0.0239(7) 0.0033(6) 0.0055(6) -0.0018(7)
C62 0.0266(13) 0.0204(10) 0.0227(11) -0.0038(9) 0.0101(9) -0.0035(10)
O63 0.0270(9) 0.0214(8) 0.0283(8) 0.0019(6) 0.0069(7) -0.0035(7)
C64 0.0260(12) 0.0221(11) 0.0259(11) 0.0035(9) 0.0108(10) 0.0021(10)
C65 0.0248(12) 0.0186(10) 0.0251(11) 0.0018(9) 0.0089(9) 0.0026(9)
C66 0.0366(15) 0.0209(11) 0.0391(13) -0.0019(10) 0.0148(11) -0.0019(10)

loop_
_atom_type_symbol
_atom_type_description
_atom_type_scat_dispersion_real
_atom_type_scat_dispersion_imag
_atom_type_scat_source
C C 0.0033 0.0016 'International Tables Vol C Tables 4.2.6.8 and 6.1.1.4'
H H 0.0000 0.0000 'International Tables Vol C Tables 4.2.6.8 and 6.1.1.4'
B B 0.0013 0.0007 'International Tables Vol C Tables 4.2.6.8 and 6.1.1.4'
N N 0.0061 0.0033 'International Tables Vol C Tables 4.2.6.8 and 6.1.1.4'
O O 0.0106 0.0060 'International Tables Vol C Tables 4.2.6.8 and 6.1.1.4'
F F 0.0171 0.0103 'International Tables Vol C Tables 4.2.6.8 and 6.1.1.4'

loop_
_geom_angle_atom_site_label_1
_geom_angle_atom_site_label_2
_geom_angle_atom_site_label_3
_geom_angle
O61 B1 C11 104.14(16)
O61 B1 C21 106.85(17)
C11 B1 C21 115.49(19)
O61 B1 C65 106.39(18)
C11 B1 C65 115.53(18)
C21 B1 C65 107.67(17)
C62 N1 C51 120.92(18)
C62 N1 C41 119.10(18)
C51 N1 C41 119.88(17)
C12 C11 C16 113.68(19)
C12 C11 B1 123.05(19)
C16 C11 B1 123.19(19)
F12 C12 C13 116.0(2)
F12 C12 C11 120.09(19)
C13 C12 C11 123.9(2)
F13 C13 C12 121.0(2)
F13 C13 C14 119.6(2)
C12 C13 C14 119.4(2)
F14 C14 C15 120.8(2)
F14 C14 C13 119.8(2)
C15 C14 C13 119.4(2)
F15 C15 C14 120.0(2)
F15 C15 C16 120.3(2)
C14 C15 C16 119.6(2)
F16 C16 C15 116.1(2)
F16 C16 C11 120.02(19)
C15 C16 C11 123.9(2)
C22 C21 C26 113.3(2)
C22 C21 B1 121.09(19)
C26 C21 B1 125.3(2)
F22 C22 C23 116.2(2)
F22 C22 C21 119.3(2)
C23 C22 C21 124.5(2)
F23 C23 C22 120.7(2)
F23 C23 C24 119.8(2)
C22 C23 C24 119.5(2)
F24 C24 C25 120.2(2)
F24 C24 C23 121.2(2)
C25 C24 C23 118.6(2)
F25 C25 C24 119.4(2)
F25 C25 C26 120.4(2)
C24 C25 C26 120.2(2)
F26 C26 C25 115.07(19)
F26 C26 C21 121.0(2)
C25 C26 C21 123.9(2)
C36 C31 C32 114.1(2)
C36 C31 C65 126.06(19)
C32 C31 C65 119.77(19)
F32 C32 C33 117.24(19)
F32 C32 C31 119.3(2)
C33 C32 C31 123.5(2)
F33 C33 C32 120.5(2)
F33 C33 C34 119.5(2)
C32 C33 C34 120.1(2)
F34 C34 C35 120.8(2)
F34 C34 C33 120.2(2)
C35 C34 C33 119.0(2)
F35 C35 C34 120.3(2)
F35 C35 C36 120.1(2)
C34 C35 C36 119.6(2)
F36 C36 C35 115.93(19)
F36 C36 C31 120.4(2)
C35 C36 C31 123.7(2)
C46 C41 C42 121.2(2)
C46 C41 N1 118.5(2)
C42 C41 N1 120.2(2)
C41 C42 C43 119.3(2)
C41 C42 H42 120.4
C43 C42 H42 120.4
C44 C43 C42 120.2(2)
C44 C43 H43 119.9
C42 C43 H43 119.9
C43 C44 C45 120.2(2)
C43 C44 H44 119.9
C45 C44 H44 119.9
C44 C45 C46 119.9(3)
C44 C45 H45 120.1
C46 C45 H45 120.1
C41 C46 C45 119.2(2)
C41 C46 H46 120.4
C45 C46 H46 120.4
C52 C51 C56 121.3(2)
C52 C51 N1 119.26(19)
C56 C51 N1 119.4(2)
C51 C52 C53 119.3(2)
C51 C52 H52 120.3
C53 C52 H52 120.3
C52 C53 C54 119.9(3)
C52 C53 H53 120.0
C54 C53 H53 120.0
C55 C54 C53 120.1(2)
C55 C54 H54 119.9
C53 C54 H54 119.9
C54 C55 C56 120.3(2)
C54 C55 H55 119.8
C56 C55 H55 119.8
C51 C56 C55 119.0(2)
C51 C56 H56 120.5
C55 C56 H56 120.5
C62 O61 B1 124.33(18)
O61 C62 O63 124.50(19)
O61 C62 N1 119.7(2)
O63 C62 N1 115.8(2)
C62 O63 C64 118.13(17)
C66 C64 O63 115.8(2)
C66 C64 C65 130.7(2)
O63 C64 C65 113.54(17)
C64 C65 C31 110.38(19)
C64 C65 B1 105.18(17)
C31 C65 B1 121.57(17)
C64 C65 H65 106.3
C31 C65 H65 106.3
B1 C65 H65 106.3
C64 C66 H66A 120.0
C64 C66 H66B 120.0
H66A C66 H66B 120.0

loop_
_geom_bond_atom_site_label_1
_geom_bond_atom_site_label_2
_geom_bond_distance
B1 O61 1.555(3)
B1 C11 1.631(3)
B1 C21 1.637(3)
B1 C65 1.647(3)
N1 C62 1.320(3)
N1 C51 1.449(3)
N1 C41 1.455(3)
C11 C12 1.387(3)
C11 C16 1.391(3)
C12 F12 1.353(3)
C12 C13 1.373(3)
C13 F13 1.344(3)
C13 C14 1.377(4)
C14 F14 1.345(3)
C14 C15 1.360(4)
C15 F15 1.344(3)
C15 C16 1.375(3)
C16 F16 1.351(3)
C21 C22 1.390(3)
C21 C26 1.392(3)
C22 F22 1.355(3)
C22 C23 1.375(3)
C23 F23 1.347(3)
C23 C24 1.377(3)
C24 F24 1.337(3)
C24 C25 1.373(3)
C25 F25 1.355(3)
C25 C26 1.374(3)
C26 F26 1.357(3)
C31 C36 1.387(3)
C31 C32 1.392(3)
C31 C65 1.520(3)
C32 F32 1.348(3)
C32 C33 1.367(3)
C33 F33 1.353(3)
C33 C34 1.376(3)
C34 F34 1.337(3)
C34 C35 1.369(3)
C35 F35 1.343(3)
C35 C36 1.378(3)
C36 F36 1.349(2)
C41 C46 1.371(3)
C41 C42 1.373(3)
C42 C43 1.385(4)
C42 H42 0.9500
C43 C44 1.370(4)
C43 H43 0.9500
C44 C45 1.380(4)
C44 H44 0.9500
C45 C46 1.387(4)
C45 H45 0.9500
C46 H46 0.9500
C51 C52 1.377(3)
C51 C56 1.382(3)
C52 C53 1.385(3)
C52 H52 0.9500
C53 C54 1.386(3)
C53 H53 0.9500
C54 C55 1.378(4)
C54 H54 0.9500
C55 C56 1.385(4)
C55 H55 0.9500
C56 H56 0.9500
O61 C62 1.263(3)
C62 O63 1.315(3)
O63 C64 1.436(3)
C64 C66 1.310(3)
C64 C65 1.492(3)
C65 H65 1.0000
C66 H66A 0.9500
C66 H66B 0.9500
